data_2008671
loop_
_publ_author_name
'Sema \"Ozt\"urk'
'\,Samil I\,s\?ik'
'Mustafa Macit'
'Hoong-Kun Fun'

_publ_section_title
;
 1-(4-Benzylpiperidin-1-yl)glyoxal dioxime
;
_journal_issue 7
_journal_name_full 'Acta Crystallographica Section C'
_journal_page_first 1132
_journal_page_last 1134
_journal_paper_doi 10.1107/S0108270199004242
_journal_volume 55
_journal_year 1999
_chemical_formula_sum 'C14 H19 N3 O2'
_chemical_formula_weight 261.32
_chemical_name_systematic
;
1-(4-Benzylpiperidin-1-yl)glyoxal doixime
;
_space_group_IT_number 14
_symmetry_cell_setting monoclinic
_symmetry_space_group_name_Hall '-P 2ybc'
_symmetry_space_group_name_H-M 'P 1 21/c 1'
_audit_creation_method SHELXL97
_cell_angle_alpha 90.00
_cell_angle_beta 109.0600(10)
_cell_angle_gamma 90.00
_cell_formula_units_Z 8
_cell_length_a 17.0422(3)
_cell_length_b 13.5414(2)
_cell_length_c 13.1573(2)
_cell_measurement_reflns_used 6266
_cell_measurement_temperature 293(2)
_cell_measurement_theta_max 33.17
_cell_measurement_theta_min 2.81
_cell_volume 2869.92(8)
_computing_cell_refinement 'SAINT (Siemens, 1996)'
_computing_data_collection 'SMART (Siemens, 1996)'
_computing_data_reduction SAINT
_computing_molecular_graphics 'SHELXTL (Sheldrick, 1995)'
_computing_publication_material 'SHELXTL and PARST (Nardelli, 1995)'
_computing_structure_refinement 'SHELXL97 (Sheldrick, 1997)'
_computing_structure_solution 'SHELXS97 (Sheldrick, 1990)'
_diffrn_ambient_temperature 293(2)
_diffrn_detector_area_resol_mean 8.33
_diffrn_measurement_device 'Siemens SMART CCD area-detector'
_diffrn_measurement_method '\w scans'
_diffrn_radiation_monochromator graphite
_diffrn_radiation_source 'fine-focus sealed tube'
_diffrn_radiation_type MoK\a
_diffrn_radiation_wavelength 0.71073
_diffrn_reflns_av_R_equivalents 0.019
_diffrn_reflns_av_sigmaI/netI 0.025
_diffrn_reflns_limit_h_max 20
_diffrn_reflns_limit_h_min -22
_diffrn_reflns_limit_k_max 17
_diffrn_reflns_limit_k_min 0
_diffrn_reflns_limit_l_max 17
_diffrn_reflns_limit_l_min 0
_diffrn_reflns_number 18111
_diffrn_reflns_theta_max 27.5
_diffrn_reflns_theta_min 2.81
_exptl_absorpt_coefficient_mu 0.083
_exptl_absorpt_correction_type none
_exptl_crystal_colour colourless
_exptl_crystal_density_diffrn 1.210
_exptl_crystal_density_method 'not measured'
_exptl_crystal_description block
_exptl_crystal_F_000 1120
_exptl_crystal_size_max 0.60
_exptl_crystal_size_mid 0.48
_exptl_crystal_size_min 0.34
_refine_diff_density_max 0.33
_refine_diff_density_min -0.30
_refine_ls_extinction_method none
_refine_ls_goodness_of_fit_ref 1.028
_refine_ls_hydrogen_treatment refall
_refine_ls_matrix_type full
_refine_ls_number_parameters 495
_refine_ls_number_reflns 6542
_refine_ls_number_restraints 0
_refine_ls_restrained_S_all 1.028
_refine_ls_R_factor_all 0.059
_refine_ls_R_factor_gt 0.044
_refine_ls_shift/su_max <0.001
_refine_ls_shift/su_mean 0.000
_refine_ls_structure_factor_coef Fsqd
_refine_ls_weighting_details 'w = 1/[\s^2^(Fo^2^)+(0.0524P)^2^+0.6450P] where P=(Fo^2^+2Fc^2^)/3'
_refine_ls_weighting_scheme calc
_refine_ls_wR_factor_ref 0.122
_reflns_number_gt 5092
_reflns_number_total 6542
_reflns_threshold_expression I>2\s(I)
_cod_data_source_file fr1184.cif
_cod_data_source_block I
_cod_depositor_comments
;
The following automatic conversions were performed:

'_refine_ls_weighting_scheme' value 'calc w =
1/[\s^2^(Fo^2^)+(0.0524P)^2^+0.6450P] where P=(Fo^2^+2Fc^2^)/3' was
changed to 'calc'. New tag '_refine_ls_weighting_details' was
created. The value of the new tag was set to 'w =
1/[\s^2^(Fo^2^)+(0.0524P)^2^+0.6450P] where P=(Fo^2^+2Fc^2^)/3'.

Automatic conversion script
Id: cif_fix_values 3143 2015-03-26 13:38:13Z robertas 
;
_cod_original_sg_symbol_H-M 'P 21/c'
_cod_database_code 2008671

loop_
_symmetry_equiv_pos_as_xyz
'x, y, z'
'-x, y+1/2, -z+1/2'
'-x, -y, -z'
'x, -y-1/2, z-1/2'

loop_
_atom_site_aniso_label
_atom_site_aniso_U_11
_atom_site_aniso_U_22
_atom_site_aniso_U_33
_atom_site_aniso_U_12
_atom_site_aniso_U_13
_atom_site_aniso_U_23
O1A 0.0859(8) 0.0443(6) 0.0482(6) -0.0052(5) 0.0292(6) -0.0118(4)
O2A 0.0853(8) 0.0427(5) 0.0474(6) -0.0055(5) 0.0273(5) 0.0037(4)
N1A 0.0529(6) 0.0367(5) 0.0461(6) -0.0051(5) 0.0264(5) -0.0045(5)
N2A 0.0602(7) 0.0405(6) 0.0385(6) -0.0030(5) 0.0184(5) -0.0062(5)
N3A 0.0525(6) 0.0377(5) 0.0408(6) -0.0014(5) 0.0160(5) 0.0020(4)
C1A 0.194(3) 0.0406(10) 0.130(2) 0.0014(14) 0.113(2) 0.0000(12)
C2A 0.141(2) 0.0702(14) 0.106(2) 0.040(2) 0.066(2) 0.0343(13)
C3A 0.0835(13) 0.0626(11) 0.0846(13) 0.0163(10) 0.0324(11) 0.0168(10)
C4A 0.0772(10) 0.0379(7) 0.0600(9) 0.0042(7) 0.0330(8) -0.0082(6)
C5A 0.121(2) 0.0649(12) 0.0742(13) -0.0293(12) 0.0311(13) -0.0201(10)
C6A 0.179(3) 0.0665(14) 0.120(2) -0.057(2) 0.077(2) -0.033(2)
C7A 0.0752(10) 0.0438(8) 0.0545(9) 0.0058(7) 0.0285(8) -0.0038(7)
C8A 0.0587(8) 0.0385(7) 0.0487(8) 0.0022(6) 0.0228(7) 0.0002(6)
C9A 0.0666(9) 0.0407(7) 0.0677(10) -0.0081(7) 0.0384(8) -0.0081(7)
C10A 0.0736(10) 0.0406(7) 0.0566(9) -0.0083(7) 0.0399(8) -0.0047(6)
C11A 0.0504(8) 0.0417(7) 0.0628(9) 0.0007(6) 0.0282(7) 0.0039(6)
C12A 0.0643(9) 0.0435(7) 0.0620(9) 0.0073(6) 0.0370(8) 0.0029(7)
C13A 0.0445(7) 0.0401(6) 0.0367(6) -0.0037(5) 0.0138(5) -0.0027(5)
C14A 0.0576(8) 0.0379(7) 0.0424(7) -0.0045(6) 0.0198(6) -0.0049(5)
O1B 0.1238(11) 0.0446(6) 0.0368(6) -0.0146(6) 0.0035(6) 0.0072(5)
O2B 0.1078(9) 0.0516(6) 0.0416(5) 0.0071(6) 0.0300(6) -0.0048(5)
N1B 0.0535(6) 0.0428(6) 0.0333(5) 0.0011(5) 0.0050(5) -0.0059(4)
N2B 0.0794(9) 0.0457(6) 0.0325(6) -0.0123(6) 0.0168(5) -0.0017(5)
N3B 0.0641(7) 0.0470(6) 0.0334(5) 0.0023(5) 0.0148(5) -0.0021(5)
C1B 0.109(2) 0.0586(11) 0.0653(11) 0.0074(11) 0.0179(11) -0.0071(9)
C2B 0.0981(15) 0.0713(12) 0.0732(12) 0.0127(11) 0.0413(11) -0.0035(10)
C3B 0.0694(11) 0.0612(10) 0.0651(10) 0.0046(8) 0.0241(8) 0.0018(8)
C4B 0.0661(9) 0.0474(8) 0.0466(8) 0.0114(7) 0.0154(7) 0.0105(6)
C5B 0.0721(11) 0.0618(10) 0.0918(14) 0.0065(9) 0.0332(10) 0.0048(10)
C6B 0.0796(13) 0.0631(11) 0.099(2) -0.0072(10) 0.0159(12) -0.0031(11)
C7B 0.0865(12) 0.0545(9) 0.0477(8) 0.0147(8) 0.0171(9) 0.0054(7)
C8B 0.0556(8) 0.0485(8) 0.0435(7) 0.0073(6) 0.0124(6) -0.0010(6)
C9B 0.0549(8) 0.0435(7) 0.0448(7) -0.0002(6) 0.0101(6) -0.0040(6)
C10B 0.0571(8) 0.0444(7) 0.0364(6) 0.0001(6) 0.0082(6) -0.0064(6)
C11B 0.0571(9) 0.0518(9) 0.0502(8) 0.0020(7) -0.0041(7) -0.0091(7)
C12B 0.0755(11) 0.0580(9) 0.0428(8) 0.0107(8) -0.0044(8) -0.0046(7)
C13B 0.0495(7) 0.0425(7) 0.0312(6) -0.0086(5) 0.0131(5) -0.0037(5)
C14B 0.0612(8) 0.0393(7) 0.0315(6) -0.0033(6) 0.0132(6) -0.0001(5)

loop_
_atom_site_label
_atom_site_fract_x
_atom_site_fract_y
_atom_site_fract_z
_atom_site_U_iso_or_equiv
_atom_site_thermal_displace_type
_atom_site_calc_flag
_atom_site_refinement_flags
_atom_site_occupancy
_atom_site_disorder_group
_atom_site_type_symbol
O1A 0.13968(8) 0.17510(8) 0.00784(9) 0.0577(3) Uani d . 1 . O
O2A 0.12031(7) 0.12141(8) 0.34641(9) 0.0571(3) Uani d . 1 . O
N1A 0.12803(7) 0.37662(8) 0.17532(9) 0.0427(3) Uani d . 1 . N
N2A 0.13433(7) 0.27466(8) 0.03781(9) 0.0459(3) Uani d . 1 . N
N3A 0.12661(7) 0.20907(8) 0.29479(9) 0.0435(3) Uani d . 1 . N
C1A 0.1631(2) 0.9385(2) 0.1329(3) 0.1067(10) Uani d . 1 . C
C2A 0.0915(2) 0.8869(2) 0.0873(2) 0.0994(8) Uani d . 1 . C
C3A 0.07477(14) 0.80172(15) 0.1356(2) 0.0757(5) Uani d . 1 . C
C4A 0.13068(11) 0.76772(10) 0.23061(13) 0.0558(4) Uani d . 1 . C
C5A 0.2033(2) 0.8206(2) 0.2757(2) 0.0871(6) Uani d . 1 . C
C6A 0.2189(3) 0.9058(2) 0.2275(3) 0.1149(10) Uani d . 1 . C
C7A 0.11272(12) 0.67625(11) 0.28472(14) 0.0560(4) Uani d . 1 . C
C8A 0.09696(9) 0.58279(10) 0.21558(12) 0.0474(3) Uani d . 1 . C
C9A 0.17304(11) 0.54986(11) 0.18734(14) 0.0543(4) Uani d . 1 . C
C10A 0.15600(11) 0.45623(11) 0.11911(13) 0.0524(4) Uani d . 1 . C
C11A 0.05241(9) 0.40566(11) 0.20027(13) 0.0493(3) Uani d . 1 . C
C12A 0.06838(11) 0.49711(11) 0.26978(13) 0.0526(4) Uani d . 1 . C
C13A 0.12558(8) 0.28211(9) 0.13104(10) 0.0403(3) Uani d . 1 . C
C14A 0.11830(9) 0.19645(10) 0.19643(11) 0.0451(3) Uani d . 1 . C
O1B 0.27663(10) 0.33894(8) 0.40203(9) 0.0739(4) Uani d . 1 . O
O2B 0.32768(8) 0.36174(8) 0.75548(8) 0.0656(3) Uani d . 1 . O
N1B 0.36135(7) 0.13021(8) 0.56420(8) 0.0454(3) Uani d . 1 . N
N2B 0.30991(9) 0.24137(9) 0.42563(9) 0.0529(3) Uani d . 1 . N
N3B 0.32794(8) 0.27920(9) 0.69360(9) 0.0484(3) Uani d . 1 . N
C1B 0.3935(2) -0.4177(2) 0.4748(2) 0.0800(6) Uani d . 1 . C
C2B 0.4647(2) -0.3625(2) 0.4990(2) 0.0776(5) Uani d . 1 . C
C3B 0.47642(12) -0.28157(13) 0.56670(15) 0.0647(4) Uani d . 1 . C
C4B 0.41588(10) -0.25441(11) 0.61068(12) 0.0541(4) Uani d . 1 . C
C5B 0.34460(13) -0.31074(14) 0.5844(2) 0.0737(5) Uani d . 1 . C
C6B 0.33384(15) -0.3923(2) 0.5176(2) 0.0840(6) Uani d . 1 . C
C7B 0.42845(14) -0.16586(13) 0.68401(14) 0.0641(4) Uani d . 1 . C
C8B 0.42845(10) -0.06695(11) 0.62765(11) 0.0501(3) Uani d . 1 . C
C9B 0.34714(9) -0.04904(11) 0.53754(12) 0.0493(3) Uani d . 1 . C
C10B 0.34406(10) 0.05088(10) 0.48409(11) 0.0477(3) Uani d . 1 . C
C11B 0.44207(10) 0.11752(12) 0.65010(13) 0.0583(4) Uani d . 1 . C
C12B 0.44457(13) 0.01946(13) 0.70610(13) 0.0646(5) Uani d . 1 . C
C13B 0.33751(8) 0.22488(9) 0.52771(10) 0.0411(3) Uani d . 1 . C
C14B 0.33902(9) 0.30316(10) 0.60566(10) 0.0445(3) Uani d . 1 . C
H1A 0.1778(16) 0.996(2) 0.101(2) 0.113(8) Uiso d . 1 . H
H2A 0.0501(16) 0.9057(18) 0.019(2) 0.110(8) Uiso d . 1 . H
H3A 0.0218(16) 0.7666(19) 0.104(2) 0.110(8) Uiso d . 1 . H
H5A 0.2449(16) 0.7943(18) 0.343(2) 0.112(8) Uiso d . 1 . H
H6A 0.2684(19) 0.940(2) 0.257(2) 0.136(10) Uiso d . 1 . H
H7A 0.0637(12) 0.6893(13) 0.3082(15) 0.074(5) Uiso d . 1 . H
H7B 0.1582(11) 0.6641(13) 0.3511(15) 0.064(5) Uiso d . 1 . H
H8A 0.0534(10) 0.5970(11) 0.1476(13) 0.051(4) Uiso d . 1 . H
H9A 0.1928(11) 0.6034(14) 0.1496(14) 0.069(5) Uiso d . 1 . H
H9B 0.2199(11) 0.5366(13) 0.2583(15) 0.069(5) Uiso d . 1 . H
H10A 0.1140(11) 0.4715(13) 0.0480(15) 0.063(5) Uiso d . 1 . H
H10B 0.2073(10) 0.4313(11) 0.1061(12) 0.054(4) Uiso d . 1 . H
H11A 0.0061(11) 0.4204(12) 0.1308(14) 0.061(5) Uiso d . 1 . H
H11B 0.0341(9) 0.3519(12) 0.2359(12) 0.051(4) Uiso d . 1 . H
H12A 0.1133(11) 0.4819(12) 0.3410(14) 0.062(5) Uiso d . 1 . H
H12B 0.0167(11) 0.5143(13) 0.2825(14) 0.067(5) Uiso d . 1 . H
H14A 0.1080(11) 0.1341(13) 0.1647(14) 0.065(5) Uiso d . 1 . H
H1OA 0.1546(15) 0.1816(17) -0.047(2) 0.105(8) Uiso d . 1 . H
H2OA 0.1254(16) 0.1425(18) 0.415(2) 0.113(8) Uiso d . 1 . H
H1B 0.3855(13) -0.4728(17) 0.4311(18) 0.093(7) Uiso d . 1 . H
H2B 0.5098(15) -0.3763(17) 0.4721(18) 0.099(7) Uiso d . 1 . H
H3B 0.5286(13) -0.2424(16) 0.5860(16) 0.084(6) Uiso d . 1 . H
H5B 0.2999(14) -0.2927(15) 0.6129(17) 0.090(6) Uiso d . 1 . H
H6B 0.2832(17) -0.4285(19) 0.500(2) 0.119(9) Uiso d . 1 . H
H7B1 0.4815(15) -0.1718(16) 0.743(2) 0.100(7) Uiso d . 1 . H
H7B2 0.3842(13) -0.1660(14) 0.7161(16) 0.078(6) Uiso d . 1 . H
H8B1 0.4734(11) -0.0675(12) 0.5946(13) 0.059(4) Uiso d . 1 . H
H9B1 0.3000(11) -0.0534(13) 0.5678(14) 0.066(5) Uiso d . 1 . H
H9B2 0.3370(11) -0.1011(13) 0.4826(14) 0.067(5) Uiso d . 1 . H
H1O1 0.2884(10) 0.0627(11) 0.4338(13) 0.049(4) Uiso d . 1 . H
H1O2 0.3866(11) 0.0541(12) 0.4467(13) 0.060(5) Uiso d . 1 . H
H111 0.4881(13) 0.1182(14) 0.6182(16) 0.078(6) Uiso d . 1 . H
H112 0.4499(10) 0.1731(13) 0.6987(14) 0.061(5) Uiso d . 1 . H
H121 0.4976(14) 0.0140(15) 0.7603(18) 0.091(6) Uiso d . 1 . H
H122 0.4021(13) 0.0163(15) 0.7415(17) 0.082(6) Uiso d . 1 . H
H141 0.3469(10) 0.3705(13) 0.5880(13) 0.057(4) Uiso d . 1 . H
H1OB 0.2527(18) 0.339(2) 0.335(2) 0.126(10) Uiso d . 1 . H
H2OB 0.3136(18) 0.323(2) 0.823(2) 0.138(10) Uiso d . 1 . H

loop_
_atom_type_symbol
_atom_type_description
_atom_type_scat_dispersion_real
_atom_type_scat_dispersion_imag
_atom_type_scat_source
C C 0.0033 0.0016 'International Tables Vol C Tables 4.2.6.8 and 6.1.1.4'
H H 0.0000 0.0000 'International Tables Vol C Tables 4.2.6.8 and 6.1.1.4'
N N 0.0061 0.0033 'International Tables Vol C Tables 4.2.6.8 and 6.1.1.4'
O O 0.0106 0.0060 'International Tables Vol C Tables 4.2.6.8 and 6.1.1.4'

loop_
_geom_angle_atom_site_label_1
_geom_angle_atom_site_label_2
_geom_angle_atom_site_label_3
_geom_angle
_geom_angle_publ_flag
N2A O1A H1OA 101.7(16) ?
N3A O2A H2OA 102.4(15) ?
C13A N1A C10A 115.50(10) ?
C13A N1A C11A 115.10(10) ?
C10A N1A C11A 111.37(11) ?
C13A N2A O1A 112.22(11) yes
C14A N3A O2A 112.56(11) yes
C2A C1A C6A 119.3(2) ?
C2A C1A H1A 123.4(16) ?
C6A C1A H1A 117.3(16) ?
C1A C2A C3A 120.7(3) ?
C1A C2A H2A 123.0(15) ?
C3A C2A H2A 116.3(16) ?
C4A C3A C2A 120.5(2) ?
C4A C3A H3A 119.2(15) ?
C2A C3A H3A 120.3(15) ?
C3A C4A C5A 118.2(2) ?
C3A C4A C7A 121.0(2) ?
C5A C4A C7A 120.8(2) ?
C4A C5A C6A 120.9(3) ?
C4A C5A H5A 118.3(15) ?
C6A C5A H5A 120.8(15) ?
C1A C6A C5A 120.4(3) ?
C1A C6A H6A 118.9(19) ?
C5A C6A H6A 121(2) ?
C4A C7A C8A 114.94(12) yes
C4A C7A H7A 108.7(11) ?
C8A C7A H7A 109.2(11) ?
C4A C7A H7B 109.7(10) ?
C8A C7A H7B 109.1(10) ?
H7A C7A H7B 104.7(15) ?
C12A C8A C9A 108.56(12) ?
C12A C8A C7A 111.88(12) ?
C9A C8A C7A 112.82(13) ?
C12A C8A H8A 108.4(9) ?
C9A C8A H8A 106.6(9) ?
C7A C8A H8A 108.3(9) ?
C10A C9A C8A 111.85(13) ?
C10A C9A H9A 110.0(10) ?
C8A C9A H9A 111.1(10) ?
C10A C9A H9B 109.4(10) ?
C8A C9A H9B 107.4(10) ?
H9A C9A H9B 107.0(14) ?
N1A C10A C9A 110.10(11) ?
N1A C10A H10A 111.9(10) ?
C9A C10A H10A 108.7(10) ?
N1A C10A H10B 106.4(9) ?
C9A C10A H10B 111.8(9) ?
H10A C10A H10B 108.0(13) ?
N1A C11A C12A 110.71(12) ?
N1A C11A H11A 109.3(10) ?
C12A C11A H11A 108.6(9) ?
N1A C11A H11B 110.4(9) ?
C12A C11A H11B 110.1(9) ?
H11A C11A H11B 107.7(13) ?
C11A C12A C8A 111.29(12) ?
C11A C12A H12A 108.9(10) ?
C8A C12A H12A 109.0(10) ?
C11A C12A H12B 107.8(10) ?
C8A C12A H12B 110.1(10) ?
H12A C12A H12B 109.8(14) ?
N2A C13A N1A 118.10(11) ?
N2A C13A C14A 123.56(12) ?
N1A C13A C14A 118.23(11) ?
N3A C14A C13A 119.20(12) ?
N3A C14A H14A 121.4(11) ?
C13A C14A H14A 119.4(11) ?
N2B O1B H1OB 104.5(19) ?
N3B O2B H2OB 97.7(14) ?
C13B N1B C10B 117.55(10) ?
C13B N1B C11B 117.90(11) ?
C10B N1B C11B 112.52(12) ?
C13B N2B O1B 111.71(11) yes
C14B N3B O2B 111.01(11) yes
C6B C1B C2B 119.4(2) ?
C6B C1B H1B 118.9(14) ?
C2B C1B H1B 121.7(14) ?
C1B C2B C3B 120.7(2) ?
C1B C2B H2B 124.1(14) ?
C3B C2B H2B 115.2(14) ?
C2B C3B C4B 120.5(2) ?
C2B C3B H3B 121.0(12) ?
C4B C3B H3B 118.5(12) ?
C5B C4B C3B 117.6(2) ?
C5B C4B C7B 121.9(2) ?
C3B C4B C7B 120.5(2) ?
C4B C5B C6B 121.5(2) ?
C4B C5B H5B 119.7(13) ?
C6B C5B H5B 118.7(13) ?
C1B C6B C5B 120.2(2) ?
C1B C6B H6B 121.0(16) ?
C5B C6B H6B 118.8(16) ?
C4B C7B C8B 114.06(13) yes
C4B C7B H7B1 110.0(13) ?
C8B C7B H7B1 107.9(13) ?
C4B C7B H7B2 107.8(12) ?
C8B C7B H7B2 109.5(11) ?
H7B1 C7B H7B2 107.4(17) ?
C9B C8B C12B 108.80(12) ?
C9B C8B C7B 111.91(14) ?
C12B C8B C7B 111.85(13) ?
C9B C8B H8B1 107.2(10) ?
C12B C8B H8B1 107.9(10) ?
C7B C8B H8B1 109.0(9) ?
C10B C9B C8B 112.86(12) ?
C10B C9B H9B1 108.9(10) ?
C8B C9B H9B1 108.8(10) ?
C10B C9B H9B2 109.1(10) ?
C8B C9B H9B2 110.8(10) ?
H9B1 C9B H9B2 106.0(14) ?
N1B C10B C9B 110.59(11) ?
N1B C10B H1O1 106.8(9) ?
C9B C10B H1O1 109.8(9) ?
N1B C10B H1O2 108.3(10) ?
C9B C10B H1O2 110.2(10) ?
H1O1 C10B H1O2 111.0(13) ?
N1B C11B C12B 110.23(14) ?
N1B C11B H111 109.8(11) ?
C12B C11B H111 108.1(11) ?
N1B C11B H112 108.0(10) ?
C12B C11B H112 112.6(10) ?
H111 C11B H112 108.2(15) ?
C11B C12B C8B 111.95(14) ?
C11B C12B H121 107.6(13) ?
C8B C12B H121 111.3(13) ?
C11B C12B H122 111.3(12) ?
C8B C12B H122 106.8(12) ?
H121 C12B H122 107.8(17) ?
N2B C13B N1B 119.22(11) ?
N2B C13B C14B 121.30(12) ?
N1B C13B C14B 119.36(11) ?
N3B C14B C13B 118.45(12) ?
N3B C14B H141 122.4(10) ?
C13B C14B H141 119.2(10) ?

loop_
_geom_bond_atom_site_label_1
_geom_bond_atom_site_label_2
_geom_bond_site_symmetry_2
_geom_bond_distance
_geom_bond_publ_flag
O1A N2A . 1.4160(15) yes
O1A H1OA . 0.84(3) ?
O2A N3A . 1.3890(14) yes
O2A H2OA . 0.92(3) ?
N1A C13A . 1.401(2) yes
N1A C10A . 1.472(2) ?
N1A C11A . 1.483(2) ?
N2A C13A . 1.287(2) yes
N3A C14A . 1.267(2) yes
C1A C2A . 1.364(4) ?
C1A C6A . 1.369(4) ?
C1A H1A . 0.95(3) ?
C2A C3A . 1.390(3) ?
C2A H2A . 0.98(3) ?
C3A C4A . 1.380(3) ?
C3A H3A . 0.99(3) ?
C4A C5A . 1.384(3) ?
C4A C7A . 1.509(2) yes
C5A C6A . 1.384(3) ?
C5A H5A . 1.00(3) ?
C6A H6A . 0.93(3) ?
C7A C8A . 1.530(2) yes
C7A H7A . 1.00(2) ?
C7A H7B . 0.97(2) ?
C8A C12A . 1.523(2) ?
C8A C9A . 1.527(2) ?
C8A H8A . 0.98(2) ?
C9A C10A . 1.526(2) ?
C9A H9A . 1.00(2) ?
C9A H9B . 1.03(2) ?
C10A H10A . 1.00(2) ?
C10A H10B . 1.00(2) ?
C11A C12A . 1.510(2) ?
C11A H11A . 1.01(2) ?
C11A H11B . 0.97(2) ?
C12A H12A . 1.02(2) ?
C12A H12B . 0.98(2) ?
C13A C14A . 1.473(2) ?
C14A H14A . 0.93(2) ?
O1B N2B . 1.431(2) yes
O1B H1OB . 0.84(3) ?
O2B N3B . 1.3837(15) yes
O2B H2OB . 1.12(3) ?
N1B C13B . 1.383(2) yes
N1B C10B . 1.466(2) ?
N1B C11B . 1.478(2) ?
N2B C13B . 1.289(2) yes
N3B C14B . 1.274(2) yes
C1B C6B . 1.358(3) ?
C1B C2B . 1.372(3) ?
C1B H1B . 0.92(2) ?
C2B C3B . 1.385(3) ?
C2B H2B . 0.96(2) ?
C3B C4B . 1.387(2) ?
C3B H3B . 0.99(2) ?
C4B C5B . 1.379(3) ?
C4B C7B . 1.510(2) yes
C5B C6B . 1.386(3) ?
C5B H5B . 0.98(2) ?
C6B H6B . 0.95(3) ?
C7B C8B . 1.531(2) yes
C7B H7B1 . 0.98(2) ?
C7B H7B2 . 0.98(2) ?
C8B C9B . 1.520(2) ?
C8B C12B . 1.525(2) ?
C8B H8B1 . 1.00(2) ?
C9B C10B . 1.518(2) ?
C9B H9B1 . 1.01(2) ?
C9B H9B2 . 0.98(2) ?
C10B H1O1 . 0.98(2) ?
C10B H1O2 . 1.00(2) ?
C11B C12B . 1.512(2) ?
C11B H111 . 1.00(2) ?
C11B H112 . 0.97(2) ?
C12B H121 . 0.95(2) ?
C12B H122 . 0.98(2) ?
C13B C14B . 1.469(2) ?
C14B H141 . 0.96(2) ?

loop_
_geom_hbond_atom_site_label_D
_geom_hbond_atom_site_label_H
_geom_hbond_atom_site_label_A
_geom_hbond_site_symmetry_A
_geom_hbond_distance_DH
_geom_hbond_distance_HA
_geom_hbond_distance_DA
_geom_hbond_angle_DHA
_geom_hbond_publ_flag
O1A H1OA O1B 4_565 0.84(3) 2.40(3) 3.089(2) 139(2) yes
O1A H1OA N3A 4_565 0.84(3) 2.47(2) 3.156(2) 139(2) yes
O2A H2OA N2A 4_566 0.92(3) 1.93(2) 2.826(2) 163(2) yes
O2B H2OB N2B 4_566 1.12(3) 1.63(3) 2.738(2) 170(3) yes

loop_
_geom_torsion_atom_site_label_1
_geom_torsion_atom_site_label_2
_geom_torsion_atom_site_label_3
_geom_torsion_atom_site_label_4
_geom_torsion
C6A C1A C2A C3A -0.1(4)
C1A C2A C3A C4A -0.2(3)
C2A C3A C4A C5A -0.1(3)
C2A C3A C4A C7A 179.1(2)
C3A C4A C5A C6A 0.7(3)
C7A C4A C5A C6A -178.5(2)
C2A C1A C6A C5A 0.7(4)
C4A C5A C6A C1A -1.0(4)
C3A C4A C7A C8A 57.7(2)
C5A C4A C7A C8A -123.1(2)
C4A C7A C8A C12A -172.58(14)
C4A C7A C8A C9A 64.7(2)
C12A C8A C9A C10A 55.0(2)
C7A C8A C9A C10A 179.59(13)
C13A N1A C10A C9A -168.28(12)
C11A N1A C10A C9A 58.0(2)
C8A C9A C10A N1A -56.9(2)
C13A N1A C11A C12A 167.08(12)
C10A N1A C11A C12A -59.0(2)
N1A C11A C12A C8A 57.8(2)
C9A C8A C12A C11A -55.3(2)
C7A C8A C12A C11A 179.55(13)
O1A N2A C13A N1A 173.57(11)
O1A N2A C13A C14A -2.5(2)
C10A N1A C13A N2A -11.0(2)
C11A N1A C13A N2A 121.00(14)
C10A N1A C13A C14A 165.30(13)
C11A N1A C13A C14A -62.7(2)
O2A N3A C14A C13A -178.42(11)
N2A C13A C14A N3A 165.91(13)
N1A C13A C14A N3A -10.2(2)
C6B C1B C2B C3B 0.2(3)
C1B C2B C3B C4B -0.5(3)
C2B C3B C4B C5B 0.0(3)
C2B C3B C4B C7B -179.7(2)
C3B C4B C5B C6B 0.8(3)
C7B C4B C5B C6B -179.6(2)
C2B C1B C6B C5B 0.5(3)
C4B C5B C6B C1B -1.1(3)
C5B C4B C7B C8B -111.7(2)
C3B C4B C7B C8B 68.0(2)
C4B C7B C8B C9B 59.7(2)
C4B C7B C8B C12B -177.9(2)
C12B C8B C9B C10B 53.0(2)
C7B C8B C9B C10B 177.15(13)
C13B N1B C10B C9B -161.39(12)
C11B N1B C10B C9B 56.6(2)
C8B C9B C10B N1B -54.7(2)
C13B N1B C11B C12B 160.11(13)
C10B N1B C11B C12B -58.1(2)
N1B C11B C12B C8B 56.9(2)
C9B C8B C12B C11B -54.2(2)
C7B C8B C12B C11B -178.3(2)
O1B N2B C13B N1B 171.21(12)
O1B N2B C13B C14B -4.7(2)
C10B N1B C13B N2B -7.5(2)
C11B N1B C13B N2B 132.41(15)
C10B N1B C13B C14B 168.55(12)
C11B N1B C13B C14B -51.5(2)
O2B N3B C14B C13B -177.44(12)
N2B C13B C14B N3B 147.13(14)
N1B C13B C14B N3B -28.8(2)

loop_
_cod_related_entry_id
_cod_related_entry_database
_cod_related_entry_code
1 ChemSpider 24729898
